data_7006896
loop_
_publ_author_name
'Moberg, Viktor'
'Homanen, Pertti'
'Selva, Simona'
'Persson, Roger'
'Haukka, Matti'
'Pakkanen, Tapani A.'
'Monari, Magda'
'Nordlander, Ebbe'

_publ_section_title
;
 Synthesis, characterization and reactivity of tetranuclear ruthenium
 hydrido clusters containing chiral phosphine ligands.
;
_journal_issue 1
_journal_name_full 'Dalton transactions (Cambridge, England : 2003)'
_journal_page_first 279
_journal_page_last 288
_journal_paper_doi 10.1039/b515273a
_journal_year 2006
_chemical_formula_sum 'C55 H64 Cl2 O10 P2 Ru4'
_chemical_formula_weight 1422.18
_chemical_name_systematic
;
?
;
_space_group_IT_number 4
_symmetry_cell_setting monoclinic
_symmetry_space_group_name_Hall 'P 2yb'
_symmetry_space_group_name_H-M 'P 1 21 1'
_atom_sites_solution_hydrogens geom
_atom_sites_solution_primary direct
_atom_sites_solution_secondary difmap
_audit_creation_method SHELXL-97
_cell_angle_alpha 90.00
_cell_angle_beta 90.51(3)
_cell_angle_gamma 90.00
_cell_formula_units_Z 2
_cell_length_a 9.3092(19)
_cell_length_b 19.380(4)
_cell_length_c 15.867(3)
_cell_measurement_temperature 120(2)
_cell_volume 2862.5(10)
_computing_cell_refinement 'Denzo/Scalepack (Otwinowski & Minor, 1997)'
_computing_data_collection 'Collect (Nonius, 1999)'
_computing_data_reduction 'Denzo/Scalepack (Otwinowski & Minor, 1997)'
_computing_molecular_graphics 'SHELXTL v.5.1 (Bruker Axs, 1998)'
_computing_publication_material 'SHELXL-97 (Sheldrick, 1997)'
_computing_structure_refinement 'SHELXL-97 (Sheldrick, 1997)'
_computing_structure_solution 'SIR97 (Altomare et al. 1997)'
_diffrn_ambient_temperature 120(2)
_diffrn_measured_fraction_theta_full 0.982
_diffrn_measured_fraction_theta_max 0.982
_diffrn_measurement_device_type 'Nonius Kappa CCD diffractometer'
_diffrn_radiation_monochromator graphite
_diffrn_radiation_source 'fine-focus sealed tube'
_diffrn_radiation_type MoK\a
_diffrn_radiation_wavelength 0.71073
_diffrn_reflns_av_R_equivalents 0.0000
_diffrn_reflns_av_sigmaI/netI 0.0330
_diffrn_reflns_limit_h_max 11
_diffrn_reflns_limit_h_min -11
_diffrn_reflns_limit_k_max 25
_diffrn_reflns_limit_k_min -25
_diffrn_reflns_limit_l_max 20
_diffrn_reflns_limit_l_min -20
_diffrn_reflns_number 12823
_diffrn_reflns_theta_full 27.46
_diffrn_reflns_theta_max 27.46
_diffrn_reflns_theta_min 3.84
_exptl_absorpt_coefficient_mu 1.239
_exptl_absorpt_correction_T_max 0.8861
_exptl_absorpt_correction_T_min 0.7075
_exptl_crystal_colour red
_exptl_crystal_density_diffrn 1.650
_exptl_crystal_density_method 'not measured'
_exptl_crystal_description block
_exptl_crystal_F_000 1428
_exptl_crystal_size_max 0.30
_exptl_crystal_size_mid 0.10
_exptl_crystal_size_min 0.10
_refine_diff_density_max 0.362
_refine_diff_density_min -0.421
_refine_diff_density_rms 0.055
_refine_ls_abs_structure_details 'Flack H D (1983), Acta Cryst. A39, 876-881'
_refine_ls_abs_structure_Flack -0.020(11)
_refine_ls_extinction_method none
_refine_ls_goodness_of_fit_ref 1.086
_refine_ls_hydrogen_treatment mixed
_refine_ls_matrix_type full
_refine_ls_number_parameters 680
_refine_ls_number_reflns 12823
_refine_ls_number_restraints 1
_refine_ls_restrained_S_all 1.086
_refine_ls_R_factor_all 0.0178
_refine_ls_R_factor_gt 0.0169
_refine_ls_shift/su_max 0.003
_refine_ls_shift/su_mean 0.000
_refine_ls_structure_factor_coef Fsqd
_refine_ls_weighting_details 'calc w=1/[\s^2^(Fo^2^)+(0.0000P)^2^+0.6777P] where P=(Fo^2^+2Fc^2^)/3'
_refine_ls_weighting_scheme calc
_refine_ls_wR_factor_gt 0.0399
_refine_ls_wR_factor_ref 0.0405
_reflns_number_gt 12554
_reflns_number_total 12823
_reflns_threshold_expression >2sigma(I)
_cod_data_source_file b515273a.txt
_cod_data_source_block H4Ru4(CO)10(NMDPP)2_(2)
_cod_depositor_comments
;
The following automatic conversions were performed:
'_symmetry_cell_setting' value 'Monoclinic' changed to 'monoclinic'
according to '/home/saulius/struct/CIF-dictionaries/cif_core.dic'
dictionary named 'cif_core.dic' version 2.4.1 from 2010-06-29.

Automatic conversion script
Id: cif_fix_enum 1527 2010-12-29 10:47:43Z saulius 
;
_cod_original_sg_symbol_H-M P2(1)
_cod_database_code 7006896

loop_
_symmetry_equiv_pos_as_xyz
'x, y, z'
'-x, y+1/2, -z'

loop_
_atom_site_label
_atom_site_type_symbol
_atom_site_fract_x
_atom_site_fract_y
_atom_site_fract_z
_atom_site_U_iso_or_equiv
_atom_site_adp_type
_atom_site_occupancy
_atom_site_symmetry_multiplicity
_atom_site_calc_flag
_atom_site_refinement_flags
_atom_site_disorder_assembly
_atom_site_disorder_group
Ru1 Ru 0.876796(16) 0.567167(7) 0.778725(9) 0.00994(4) Uani 1 1 d . . .
Ru2 Ru 0.837605(16) 0.666390(8) 0.653231(9) 0.00991(4) Uani 1 1 d . . .
Ru3 Ru 1.131954(16) 0.646047(8) 0.723840(10) 0.01207(4) Uani 1 1 d . . .
Ru4 Ru 0.930682(17) 0.716182(8) 0.820828(9) 0.01174(4) Uani 1 1 d . . .
P1 P 0.88969(5) 0.51023(3) 0.91168(3) 0.01034(10) Uani 1 1 d . . .
P2 P 0.84637(5) 0.75134(3) 0.54536(3) 0.01123(10) Uani 1 1 d . . .
Cl1 Cl 1.32707(8) 0.99973(3) 0.79064(4) 0.03658(15) Uani 1 1 d . . .
Cl2 Cl 1.49434(7) 0.87257(4) 0.77472(4) 0.03629(15) Uani 1 1 d . . .
O1 O 0.55763(17) 0.53708(9) 0.76331(11) 0.0272(4) Uani 1 1 d . . .
O2 O 0.9484(2) 0.44866(9) 0.66270(10) 0.0298(4) Uani 1 1 d . . .
O3 O 0.52765(16) 0.69238(9) 0.69815(10) 0.0258(4) Uani 1 1 d . . .
O4 O 0.76922(19) 0.54478(8) 0.54107(10) 0.0260(4) Uani 1 1 d . . .
O5 O 1.26294(17) 0.77815(8) 0.65518(10) 0.0228(3) Uani 1 1 d . . .
O6 O 1.3030(2) 0.54770(11) 0.61148(12) 0.0420(5) Uani 1 1 d . . .
O7 O 1.35059(18) 0.64582(10) 0.86710(11) 0.0328(4) Uani 1 1 d . . .
O8 O 1.08594(19) 0.85321(8) 0.80014(10) 0.0259(4) Uani 1 1 d . . .
O9 O 1.10372(18) 0.69664(9) 0.98283(10) 0.0296(4) Uani 1 1 d . . .
O10 O 0.65085(19) 0.76642(9) 0.90123(11) 0.0320(4) Uani 1 1 d . . .
C1 C 0.6781(2) 0.55071(11) 0.77012(13) 0.0170(4) Uani 1 1 d . . .
C2 C 0.9180(2) 0.49298(11) 0.70704(13) 0.0187(5) Uani 1 1 d . . .
C3 C 0.6442(2) 0.68108(10) 0.67885(13) 0.0165(4) Uani 1 1 d . . .
C4 C 0.7977(2) 0.59085(11) 0.58343(13) 0.0161(4) Uani 1 1 d . . .
C5 C 1.2131(2) 0.72862(11) 0.68039(13) 0.0175(4) Uani 1 1 d . . .
C6 C 1.2391(2) 0.58303(12) 0.65281(15) 0.0226(5) Uani 1 1 d . . .
C7 C 1.2661(2) 0.64541(12) 0.81426(14) 0.0209(5) Uani 1 1 d . . .
C8 C 1.0275(2) 0.80189(12) 0.80528(13) 0.0184(4) Uani 1 1 d . . .
C9 C 1.0371(2) 0.70233(11) 0.92239(14) 0.0194(5) Uani 1 1 d . . .
C10 C 0.7552(2) 0.74953(11) 0.87130(14) 0.0197(5) Uani 1 1 d . . .
C11 C 0.7994(2) 0.56418(10) 0.99044(12) 0.0122(4) Uani 1 1 d . . .
C12 C 0.6515(2) 0.57543(11) 0.97975(13) 0.0158(4) Uani 1 1 d . . .
H12 H 0.6007 0.5519 0.9363 0.019 Uiso 1 1 calc R . .
C13 C 0.5785(2) 0.62066(11) 1.03208(14) 0.0188(4) Uani 1 1 d . . .
H13 H 0.4784 0.6279 1.0241 0.023 Uiso 1 1 calc R . .
C14 C 0.6505(2) 0.65509(11) 1.09546(13) 0.0203(5) Uani 1 1 d . . .
H14 H 0.6002 0.6862 1.1308 0.024 Uiso 1 1 calc R . .
C15 C 0.7968(2) 0.64438(11) 1.10770(13) 0.0187(4) Uani 1 1 d . . .
H15 H 0.8464 0.6678 1.1518 0.022 Uiso 1 1 calc R . .
C16 C 0.8705(2) 0.59923(11) 1.05512(13) 0.0147(4) Uani 1 1 d . . .
H16 H 0.9706 0.5923 1.0635 0.018 Uiso 1 1 calc R . .
C17 C 0.7887(2) 0.42911(10) 0.92170(13) 0.0138(4) Uani 1 1 d . . .
C18 C 0.7514(2) 0.38986(11) 0.85081(13) 0.0167(4) Uani 1 1 d . . .
H18 H 0.7770 0.4056 0.7963 0.020 Uiso 1 1 calc R . .
C19 C 0.6772(2) 0.32814(12) 0.85940(15) 0.0227(5) Uani 1 1 d . . .
H19 H 0.6530 0.3020 0.8107 0.027 Uiso 1 1 calc R . .
C20 C 0.6382(2) 0.30434(12) 0.93799(15) 0.0229(5) Uani 1 1 d . . .
H20 H 0.5884 0.2618 0.9435 0.028 Uiso 1 1 calc R . .
C21 C 0.6726(2) 0.34331(11) 1.00905(14) 0.0196(5) Uani 1 1 d . . .
H21 H 0.6460 0.3274 1.0634 0.023 Uiso 1 1 calc R . .
C22 C 0.7454(2) 0.40513(11) 1.00079(14) 0.0165(4) Uani 1 1 d . . .
H22 H 0.7665 0.4318 1.0496 0.020 Uiso 1 1 calc R . .
C23 C 1.0698(2) 0.49490(10) 0.96020(12) 0.0122(4) Uani 1 1 d . . .
H23 H 1.1052 0.5423 0.9740 0.015 Uiso 1 1 calc R . .
C24 C 1.0702(2) 0.45768(11) 1.04596(13) 0.0152(4) Uani 1 1 d . . .
H24A H 1.0443 0.4086 1.0374 0.018 Uiso 1 1 calc R . .
H24B H 0.9967 0.4787 1.0826 0.018 Uiso 1 1 calc R . .
C25 C 1.2180(2) 0.46196(12) 1.09007(13) 0.0187(4) Uani 1 1 d . . .
H25 H 1.2159 0.4294 1.1390 0.022 Uiso 1 1 calc R . .
C26 C 1.3369(2) 0.43737(13) 1.03149(14) 0.0212(5) Uani 1 1 d . . .
H26A H 1.3298 0.3867 1.0252 0.025 Uiso 1 1 calc R . .
H26B H 1.4312 0.4478 1.0579 0.025 Uiso 1 1 calc R . .
C27 C 1.3310(2) 0.47064(12) 0.94369(13) 0.0184(4) Uani 1 1 d . . .
H27A H 1.4034 0.4479 0.9077 0.022 Uiso 1 1 calc R . .
H27B H 1.3586 0.5198 0.9491 0.022 Uiso 1 1 calc R . .
C28 C 1.1835(2) 0.46655(11) 0.89881(13) 0.0144(4) Uani 1 1 d . . .
H28 H 1.1886 0.5019 0.8530 0.017 Uiso 1 1 calc R . .
C29 C 1.1483(2) 0.39841(12) 0.85251(13) 0.0190(5) Uani 1 1 d . . .
H29 H 1.0525 0.4056 0.8249 0.023 Uiso 1 1 calc R . .
C30 C 1.1348(4) 0.33213(13) 0.90366(18) 0.0399(7) Uani 1 1 d . . .
H30A H 1.1119 0.2936 0.8658 0.060 Uiso 1 1 calc R . .
H30B H 1.0581 0.3374 0.9451 0.060 Uiso 1 1 calc R . .
H30C H 1.2259 0.3228 0.9330 0.060 Uiso 1 1 calc R . .
C31 C 1.2542(3) 0.38704(17) 0.78103(18) 0.0411(7) Uani 1 1 d . . .
H31A H 1.3495 0.3769 0.8047 0.062 Uiso 1 1 calc R . .
H31B H 1.2593 0.4288 0.7463 0.062 Uiso 1 1 calc R . .
H31C H 1.2219 0.3482 0.7462 0.062 Uiso 1 1 calc R . .
C32 C 1.2479(3) 0.53445(13) 1.12568(15) 0.0246(5) Uani 1 1 d . . .
H32A H 1.3389 0.5341 1.1571 0.037 Uiso 1 1 calc R . .
H32B H 1.1699 0.5478 1.1634 0.037 Uiso 1 1 calc R . .
H32C H 1.2538 0.5676 1.0792 0.037 Uiso 1 1 calc R . .
C33 C 0.9098(2) 0.83604(10) 0.58280(13) 0.0142(4) Uani 1 1 d . . .
C34 C 1.0388(2) 0.86599(11) 0.55839(14) 0.0177(4) Uani 1 1 d . . .
H34 H 1.1002 0.8424 0.5205 0.021 Uiso 1 1 calc R . .
C35 C 1.0779(3) 0.93070(12) 0.58963(15) 0.0239(5) Uani 1 1 d . . .
H35 H 1.1656 0.9510 0.5723 0.029 Uiso 1 1 calc R . .
C36 C 0.9915(3) 0.96549(12) 0.64516(16) 0.0265(5) Uani 1 1 d . . .
H36 H 1.0192 1.0095 0.6660 0.032 Uiso 1 1 calc R . .
C37 C 0.8632(3) 0.93562(12) 0.67039(15) 0.0238(5) Uani 1 1 d . . .
H37 H 0.8024 0.9595 0.7084 0.029 Uiso 1 1 calc R . .
C38 C 0.8236(2) 0.87143(11) 0.64045(14) 0.0188(4) Uani 1 1 d . . .
H38 H 0.7369 0.8510 0.6592 0.023 Uiso 1 1 calc R . .
C39 C 0.9592(2) 0.73304(10) 0.45243(13) 0.0141(4) Uani 1 1 d . . .
C40 C 1.0180(2) 0.66756(12) 0.44204(13) 0.0170(4) Uani 1 1 d . . .
H40 H 1.0067 0.6338 0.4849 0.020 Uiso 1 1 calc R . .
C41 C 1.0934(2) 0.65119(12) 0.36933(14) 0.0230(5) Uani 1 1 d . . .
H41 H 1.1327 0.6063 0.3628 0.028 Uiso 1 1 calc R . .
C42 C 1.1114(2) 0.69981(13) 0.30662(14) 0.0249(5) Uani 1 1 d . . .
H42 H 1.1608 0.6880 0.2565 0.030 Uiso 1 1 calc R . .
C43 C 1.0573(2) 0.76541(13) 0.31704(14) 0.0222(5) Uani 1 1 d . . .
H43 H 1.0709 0.7992 0.2744 0.027 Uiso 1 1 calc R . .
C44 C 0.9829(2) 0.78236(12) 0.38979(13) 0.0174(4) Uani 1 1 d . . .
H44 H 0.9478 0.8280 0.3970 0.021 Uiso 1 1 calc R . .
C45 C 0.6664(2) 0.77794(10) 0.50258(12) 0.0135(4) Uani 1 1 d . . .
H45 H 0.6177 0.7982 0.5528 0.016 Uiso 1 1 calc R . .
C46 C 0.6714(2) 0.83877(11) 0.44010(13) 0.0162(4) Uani 1 1 d . . .
H46A H 0.7373 0.8746 0.4624 0.019 Uiso 1 1 calc R . .
H46B H 0.7101 0.8224 0.3858 0.019 Uiso 1 1 calc R . .
C47 C 0.5225(2) 0.87089(12) 0.42486(15) 0.0232(5) Uani 1 1 d . . .
H47 H 0.5319 0.9055 0.3785 0.028 Uiso 1 1 calc R . .
C48 C 0.4190(3) 0.81486(13) 0.39426(16) 0.0283(6) Uani 1 1 d . . .
H48A H 0.4480 0.7996 0.3374 0.034 Uiso 1 1 calc R . .
H48B H 0.3212 0.8346 0.3896 0.034 Uiso 1 1 calc R . .
C49 C 0.4152(2) 0.75188(13) 0.45339(15) 0.0234(5) Uani 1 1 d . . .
H49A H 0.3538 0.7160 0.4271 0.028 Uiso 1 1 calc R . .
H49B H 0.3692 0.7659 0.5067 0.028 Uiso 1 1 calc R . .
C50 C 0.5628(2) 0.71943(12) 0.47468(12) 0.0164(4) Uani 1 1 d . . .
H50 H 0.5460 0.6920 0.5270 0.020 Uiso 1 1 calc R . .
C51 C 0.6188(2) 0.66645(12) 0.41005(13) 0.0205(4) Uani 1 1 d . . .
H51 H 0.7148 0.6509 0.4315 0.025 Uiso 1 1 calc R . .
C52 C 0.6412(3) 0.68969(14) 0.31960(15) 0.0341(6) Uani 1 1 d . . .
H52A H 0.6795 0.6512 0.2866 0.051 Uiso 1 1 calc R . .
H52B H 0.7093 0.7282 0.3187 0.051 Uiso 1 1 calc R . .
H52C H 0.5492 0.7046 0.2952 0.051 Uiso 1 1 calc R . .
C53 C 0.5215(3) 0.60212(13) 0.40983(17) 0.0307(6) Uani 1 1 d . . .
H53A H 0.4291 0.6135 0.3832 0.046 Uiso 1 1 calc R . .
H53B H 0.5057 0.5870 0.4679 0.046 Uiso 1 1 calc R . .
H53C H 0.5680 0.5650 0.3782 0.046 Uiso 1 1 calc R . .
C54 C 0.4683(3) 0.90871(14) 0.50252(17) 0.0319(6) Uani 1 1 d . . .
H54A H 0.3813 0.9347 0.4878 0.048 Uiso 1 1 calc R . .
H54B H 0.5425 0.9406 0.5229 0.048 Uiso 1 1 calc R . .
H54C H 0.4463 0.8752 0.5468 0.048 Uiso 1 1 calc R . .
C55 C 1.3752(3) 0.93047(13) 0.72467(15) 0.0286(5) Uani 1 1 d . . .
H55A H 1.2873 0.9053 0.7072 0.034 Uiso 1 1 calc R . .
H55B H 1.4209 0.9489 0.6733 0.034 Uiso 1 1 calc R . .
H131 H 1.065(3) 0.5787(14) 0.7765(16) 0.027(7) Uiso 1 1 d . . .
H141 H 0.842(3) 0.6401(15) 0.8402(17) 0.037(8) Uiso 1 1 d . . .
H231 H 1.020(3) 0.6535(14) 0.6398(15) 0.023(6) Uiso 1 1 d . . .
H341 H 0.868(3) 0.7292(14) 0.7226(16) 0.031(7) Uiso 1 1 d . . .

loop_
_atom_site_aniso_label
_atom_site_aniso_U_11
_atom_site_aniso_U_22
_atom_site_aniso_U_33
_atom_site_aniso_U_23
_atom_site_aniso_U_13
_atom_site_aniso_U_12
Ru1 0.01030(8) 0.00912(7) 0.01039(8) 0.00111(6) 0.00066(6) 0.00030(6)
Ru2 0.00972(8) 0.00988(7) 0.01013(7) 0.00104(6) 0.00007(5) 0.00022(6)
Ru3 0.00894(8) 0.01365(8) 0.01363(8) 0.00239(6) 0.00037(5) 0.00018(6)
Ru4 0.01403(8) 0.01012(7) 0.01106(8) -0.00027(6) 0.00004(6) -0.00063(6)
P1 0.0098(2) 0.0100(2) 0.0113(2) 0.00055(19) 0.00089(18) -0.00009(19)
P2 0.0115(2) 0.0112(2) 0.0110(2) 0.00086(19) 0.00086(18) 0.00056(19)
Cl1 0.0567(4) 0.0258(3) 0.0274(3) -0.0046(2) 0.0085(3) -0.0025(3)
Cl2 0.0297(3) 0.0478(4) 0.0312(3) -0.0058(3) -0.0038(3) 0.0069(3)
O1 0.0160(9) 0.0340(10) 0.0314(9) 0.0063(7) -0.0039(7) -0.0058(7)
O2 0.0485(11) 0.0194(8) 0.0214(9) -0.0055(7) 0.0046(7) 0.0092(8)
O3 0.0132(8) 0.0369(9) 0.0274(9) 0.0060(7) 0.0033(6) 0.0047(7)
O4 0.0363(10) 0.0173(8) 0.0242(9) -0.0053(7) -0.0052(7) -0.0029(7)
O5 0.0193(8) 0.0199(8) 0.0293(9) 0.0071(7) 0.0026(6) -0.0033(7)
O6 0.0410(11) 0.0436(12) 0.0416(11) -0.0090(9) 0.0132(9) 0.0180(9)
O7 0.0225(9) 0.0440(11) 0.0316(10) 0.0084(8) -0.0131(7) -0.0032(8)
O8 0.0335(10) 0.0165(8) 0.0276(9) 0.0016(7) 0.0009(7) -0.0106(7)
O9 0.0323(10) 0.0365(10) 0.0199(8) 0.0075(7) -0.0109(7) -0.0123(8)
O10 0.0280(10) 0.0302(9) 0.0380(10) -0.0046(8) 0.0111(8) 0.0075(8)
C1 0.0213(12) 0.0162(10) 0.0135(10) 0.0038(8) -0.0015(8) 0.0005(9)
C2 0.0229(12) 0.0178(11) 0.0153(11) 0.0057(9) 0.0005(8) -0.0003(9)
C3 0.0206(12) 0.0156(11) 0.0132(10) 0.0038(8) 0.0000(8) 0.0003(8)
C4 0.0153(10) 0.0167(10) 0.0163(10) 0.0041(8) -0.0004(8) 0.0012(8)
C5 0.0130(10) 0.0226(12) 0.0170(10) 0.0003(8) -0.0002(8) 0.0026(9)
C6 0.0191(12) 0.0231(12) 0.0257(12) 0.0048(9) 0.0013(9) 0.0017(9)
C7 0.0183(11) 0.0212(11) 0.0234(12) 0.0069(9) 0.0034(9) -0.0012(9)
C8 0.0207(11) 0.0209(11) 0.0137(10) 0.0001(8) 0.0005(8) 0.0044(9)
C9 0.0222(12) 0.0145(11) 0.0214(11) 0.0035(8) 0.0039(9) -0.0044(9)
C10 0.0263(12) 0.0133(10) 0.0193(11) -0.0007(8) 0.0001(9) 0.0011(9)
C11 0.0136(10) 0.0114(9) 0.0118(9) 0.0032(8) 0.0033(7) -0.0001(8)
C12 0.0156(10) 0.0166(10) 0.0152(10) -0.0014(8) 0.0024(8) -0.0007(8)
C13 0.0151(11) 0.0226(11) 0.0190(11) 0.0008(9) 0.0038(8) 0.0050(9)
C14 0.0268(12) 0.0173(11) 0.0170(11) -0.0003(9) 0.0046(8) 0.0060(9)
C15 0.0229(11) 0.0185(10) 0.0146(10) -0.0028(8) 0.0002(8) 0.0003(9)
C16 0.0146(10) 0.0141(10) 0.0153(10) 0.0028(8) 0.0001(8) -0.0017(8)
C17 0.0125(10) 0.0113(9) 0.0178(10) 0.0025(8) 0.0020(8) 0.0008(8)
C18 0.0185(11) 0.0158(10) 0.0158(11) -0.0003(8) 0.0002(8) -0.0019(8)
C19 0.0259(13) 0.0193(11) 0.0229(12) -0.0036(9) -0.0044(9) -0.0061(9)
C20 0.0224(12) 0.0163(11) 0.0301(13) 0.0022(9) -0.0004(9) -0.0081(9)
C21 0.0182(11) 0.0195(11) 0.0212(11) 0.0068(9) 0.0047(9) -0.0030(9)
C22 0.0156(11) 0.0166(10) 0.0174(11) -0.0001(8) 0.0024(8) -0.0004(8)
C23 0.0134(10) 0.0110(9) 0.0120(10) 0.0016(7) -0.0005(7) 0.0002(8)
C24 0.0155(10) 0.0150(10) 0.0150(10) 0.0024(8) -0.0004(8) 0.0024(8)
C25 0.0179(11) 0.0241(11) 0.0140(10) 0.0061(9) -0.0024(8) 0.0028(9)
C26 0.0148(11) 0.0274(12) 0.0213(12) 0.0030(9) -0.0044(8) 0.0072(9)
C27 0.0123(11) 0.0228(11) 0.0199(11) 0.0023(9) 0.0013(8) 0.0037(9)
C28 0.0133(10) 0.0167(10) 0.0133(10) 0.0045(8) 0.0022(8) 0.0044(8)
C29 0.0186(11) 0.0217(11) 0.0167(11) -0.0046(9) -0.0015(8) 0.0071(9)
C30 0.068(2) 0.0186(12) 0.0326(15) -0.0072(11) -0.0102(13) 0.0065(13)
C31 0.0316(15) 0.0587(19) 0.0330(15) -0.0226(14) 0.0074(11) 0.0075(14)
C32 0.0223(12) 0.0303(13) 0.0212(12) -0.0014(10) -0.0047(9) 0.0001(10)
C33 0.0191(11) 0.0109(9) 0.0125(10) 0.0014(8) -0.0030(8) 0.0012(8)
C34 0.0186(11) 0.0147(10) 0.0197(11) 0.0040(8) -0.0020(8) -0.0009(8)
C35 0.0248(13) 0.0184(11) 0.0283(13) 0.0075(9) -0.0073(9) -0.0076(9)
C36 0.0344(14) 0.0119(11) 0.0330(14) -0.0015(9) -0.0105(11) 0.0001(10)
C37 0.0316(13) 0.0179(11) 0.0217(12) -0.0048(9) -0.0039(9) 0.0057(10)
C38 0.0168(11) 0.0205(11) 0.0192(11) -0.0015(9) -0.0018(8) 0.0020(9)
C39 0.0115(10) 0.0173(11) 0.0136(10) -0.0020(8) 0.0005(7) -0.0012(8)
C40 0.0154(10) 0.0159(9) 0.0198(10) -0.0005(9) 0.0022(8) -0.0032(9)
C41 0.0201(11) 0.0198(12) 0.0292(13) -0.0083(9) 0.0070(9) -0.0026(9)
C42 0.0208(12) 0.0355(14) 0.0186(11) -0.0099(10) 0.0073(9) -0.0077(10)
C43 0.0181(11) 0.0337(13) 0.0147(11) 0.0022(9) 0.0039(8) -0.0055(10)
C44 0.0153(11) 0.0212(11) 0.0158(10) 0.0015(8) 0.0021(8) -0.0010(8)
C45 0.0138(10) 0.0163(10) 0.0104(10) 0.0001(8) -0.0001(7) 0.0014(8)
C46 0.0166(11) 0.0179(10) 0.0142(10) 0.0041(8) 0.0000(8) 0.0017(8)
C47 0.0203(12) 0.0264(12) 0.0229(12) 0.0074(10) -0.0005(9) 0.0069(10)
C48 0.0198(12) 0.0414(15) 0.0236(12) 0.0057(11) -0.0075(9) 0.0067(11)
C49 0.0163(11) 0.0324(13) 0.0216(12) 0.0009(10) -0.0026(8) -0.0017(10)
C50 0.0171(10) 0.0204(10) 0.0118(9) 0.0002(9) 0.0001(7) -0.0026(9)
C51 0.0236(11) 0.0208(11) 0.0171(10) -0.0022(9) -0.0019(8) -0.0020(10)
C52 0.0530(17) 0.0303(13) 0.0191(12) -0.0061(10) 0.0045(11) -0.0040(12)
C53 0.0317(14) 0.0249(13) 0.0353(15) -0.0052(11) -0.0018(11) -0.0073(11)
C54 0.0283(15) 0.0279(13) 0.0397(15) 0.0021(11) 0.0054(11) 0.0129(11)
C55 0.0423(15) 0.0236(12) 0.0198(12) -0.0012(9) 0.0016(10) -0.0031(11)

loop_
_atom_type_symbol
_atom_type_description
_atom_type_scat_dispersion_real
_atom_type_scat_dispersion_imag
_atom_type_scat_source
C C 0.0033 0.0016 'International Tables Vol C Tables 4.2.6.8 and 6.1.1.4'
H H 0.0000 0.0000 'International Tables Vol C Tables 4.2.6.8 and 6.1.1.4'
O O 0.0106 0.0060 'International Tables Vol C Tables 4.2.6.8 and 6.1.1.4'
P P 0.1023 0.0942 'International Tables Vol C Tables 4.2.6.8 and 6.1.1.4'
Ru Ru -1.2594 0.8363 'International Tables Vol C Tables 4.2.6.8 and 6.1.1.4'
Cl Cl 0.1484 0.1585 'International Tables Vol C Tables 4.2.6.8 and 6.1.1.4'

loop_
_geom_angle_atom_site_label_1
_geom_angle_atom_site_label_2
_geom_angle_atom_site_label_3
_geom_angle
_geom_angle_site_symmetry_1
_geom_angle_site_symmetry_3
_geom_angle_publ_flag
C2 Ru1 C1 91.86(10) . . ?
C2 Ru1 P1 99.96(7) . . ?
C1 Ru1 P1 91.58(7) . . ?
C2 Ru1 Ru2 96.99(7) . . ?
C1 Ru1 Ru2 86.72(7) . . ?
P1 Ru1 Ru2 163.008(14) . . ?
C2 Ru1 Ru3 92.77(7) . . ?
C1 Ru1 Ru3 148.97(6) . . ?
P1 Ru1 Ru3 117.71(3) . . ?
Ru2 Ru1 Ru3 62.262(19) . . ?
C2 Ru1 Ru4 146.82(7) . . ?
C1 Ru1 Ru4 109.95(7) . . ?
P1 Ru1 Ru4 103.957(18) . . ?
Ru2 Ru1 Ru4 61.107(15) . . ?
Ru3 Ru1 Ru4 55.718(11) . . ?
C3 Ru2 C4 93.52(9) . . ?
C3 Ru2 P2 95.19(7) . . ?
C4 Ru2 P2 97.10(7) . . ?
C3 Ru2 Ru1 94.00(6) . . ?
C4 Ru2 Ru1 84.67(6) . . ?
P2 Ru2 Ru1 170.517(14) . . ?
C3 Ru2 Ru4 91.71(7) . . ?
C4 Ru2 Ru4 147.59(6) . . ?
P2 Ru2 Ru4 114.246(19) . . ?
Ru1 Ru2 Ru4 63.052(15) . . ?
C3 Ru2 Ru3 145.34(6) . . ?
C4 Ru2 Ru3 107.24(7) . . ?
P2 Ru2 Ru3 108.99(2) . . ?
Ru1 Ru2 Ru3 61.709(18) . . ?
Ru4 Ru2 Ru3 56.11(2) . . ?
C7 Ru3 C5 91.07(9) . . ?
C7 Ru3 C6 95.56(10) . . ?
C5 Ru3 C6 96.38(9) . . ?
C7 Ru3 Ru4 91.55(7) . . ?
C5 Ru3 Ru4 93.49(7) . . ?
C6 Ru3 Ru4 167.71(7) . . ?
C7 Ru3 Ru1 107.40(7) . . ?
C5 Ru3 Ru1 149.66(6) . . ?
C6 Ru3 Ru1 105.25(7) . . ?
Ru4 Ru3 Ru1 62.926(18) . . ?
C7 Ru3 Ru2 152.19(7) . . ?
C5 Ru3 Ru2 96.86(6) . . ?
C6 Ru3 Ru2 109.89(7) . . ?
Ru4 Ru3 Ru2 61.479(15) . . ?
Ru1 Ru3 Ru2 56.029(12) . . ?
C9 Ru4 C8 89.38(9) . . ?
C9 Ru4 C10 97.56(10) . . ?
C8 Ru4 C10 99.47(9) . . ?
C9 Ru4 Ru3 92.94(7) . . ?
C8 Ru4 Ru3 91.85(7) . . ?
C10 Ru4 Ru3 164.60(7) . . ?
C9 Ru4 Ru2 149.68(7) . . ?
C8 Ru4 Ru2 107.67(6) . . ?
C10 Ru4 Ru2 103.86(7) . . ?
Ru3 Ru4 Ru2 62.408(18) . . ?
C9 Ru4 Ru1 97.89(6) . . ?
C8 Ru4 Ru1 152.42(6) . . ?
C10 Ru4 Ru1 105.83(7) . . ?
Ru3 Ru4 Ru1 61.356(10) . . ?
Ru2 Ru4 Ru1 55.841(5) . . ?
C11 P1 C17 100.95(9) . . ?
C11 P1 C23 103.01(9) . . ?
C17 P1 C23 106.68(9) . . ?
C11 P1 Ru1 108.58(7) . . ?
C17 P1 Ru1 116.78(7) . . ?
C23 P1 Ru1 118.55(7) . . ?
C33 P2 C39 104.18(9) . . ?
C33 P2 C45 98.91(9) . . ?
C39 P2 C45 106.00(9) . . ?
C33 P2 Ru2 113.46(7) . . ?
C39 P2 Ru2 117.65(7) . . ?
C45 P2 Ru2 114.51(7) . . ?
O1 C1 Ru1 176.3(2) . . ?
O2 C2 Ru1 177.4(2) . . ?
O3 C3 Ru2 176.29(19) . . ?
O4 C4 Ru2 178.07(19) . . ?
O5 C5 Ru3 179.1(2) . . ?
O6 C6 Ru3 178.5(2) . . ?
O7 C7 Ru3 177.7(2) . . ?
O8 C8 Ru4 176.68(19) . . ?
O9 C9 Ru4 177.11(19) . . ?
O10 C10 Ru4 177.3(2) . . ?
C16 C11 C12 118.21(18) . . ?
C16 C11 P1 124.11(15) . . ?
C12 C11 P1 117.42(15) . . ?
C13 C12 C11 120.7(2) . . ?
C14 C13 C12 120.4(2) . . ?
C13 C14 C15 120.0(2) . . ?
C14 C15 C16 119.8(2) . . ?
C11 C16 C15 120.9(2) . . ?
C18 C17 C22 117.96(19) . . ?
C18 C17 P1 121.24(16) . . ?
C22 C17 P1 120.80(16) . . ?
C19 C18 C17 120.6(2) . . ?
C20 C19 C18 120.7(2) . . ?
C19 C20 C21 119.3(2) . . ?
C22 C21 C20 120.2(2) . . ?
C21 C22 C17 121.1(2) . . ?
C24 C23 C28 113.19(16) . . ?
C24 C23 P1 115.80(14) . . ?
C28 C23 P1 114.53(14) . . ?
C23 C24 C25 111.82(17) . . ?
C26 C25 C32 112.24(19) . . ?
C26 C25 C24 110.84(18) . . ?
C32 C25 C24 111.95(18) . . ?
C25 C26 C27 113.63(18) . . ?
C26 C27 C28 114.92(18) . . ?
C27 C28 C29 116.58(17) . . ?
C27 C28 C23 107.61(17) . . ?
C29 C28 C23 117.39(17) . . ?
C30 C29 C31 109.3(2) . . ?
C30 C29 C28 119.01(18) . . ?
C31 C29 C28 109.9(2) . . ?
C34 C33 C38 118.6(2) . . ?
C34 C33 P2 123.85(16) . . ?
C38 C33 P2 117.57(16) . . ?
C33 C34 C35 119.9(2) . . ?
C36 C35 C34 121.1(2) . . ?
C35 C36 C37 119.3(2) . . ?
C38 C37 C36 120.2(2) . . ?
C37 C38 C33 120.9(2) . . ?
C40 C39 C44 118.29(19) . . ?
C40 C39 P2 119.68(15) . . ?
C44 C39 P2 121.97(16) . . ?
C41 C40 C39 120.5(2) . . ?
C42 C41 C40 120.4(2) . . ?
C43 C42 C41 119.7(2) . . ?
C42 C43 C44 120.2(2) . . ?
C43 C44 C39 120.8(2) . . ?
C46 C45 C50 113.45(17) . . ?
C46 C45 P2 114.28(14) . . ?
C50 C45 P2 117.01(14) . . ?
C47 C46 C45 112.25(18) . . ?
C54 C47 C48 112.8(2) . . ?
C54 C47 C46 111.85(19) . . ?
C48 C47 C46 109.12(19) . . ?
C47 C48 C49 112.79(19) . . ?
C48 C49 C50 115.51(19) . . ?
C49 C50 C51 115.48(18) . . ?
C49 C50 C45 108.32(18) . . ?
C51 C50 C45 117.54(17) . . ?
C52 C51 C53 108.84(19) . . ?
C52 C51 C50 118.7(2) . . ?
C53 C51 C50 109.71(18) . . ?
Cl2 C55 Cl1 112.31(14) . . ?

loop_
_geom_bond_atom_site_label_1
_geom_bond_atom_site_label_2
_geom_bond_distance
_geom_bond_site_symmetry_2
_geom_bond_publ_flag
Ru1 C2 1.875(2) . ?
Ru1 C1 1.881(2) . ?
Ru1 P1 2.3828(7) . ?
Ru1 Ru2 2.7898(5) . ?
Ru1 Ru3 2.9621(6) . ?
Ru1 Ru4 3.0053(6) . ?
Ru2 C3 1.871(2) . ?
Ru2 C4 1.871(2) . ?
Ru2 P2 2.3768(6) . ?
Ru2 Ru4 2.9517(7) . ?
Ru2 Ru3 2.9774(8) . ?
Ru3 C7 1.894(2) . ?
Ru3 C5 1.902(2) . ?
Ru3 C6 1.943(2) . ?
Ru3 Ru4 2.7888(7) . ?
Ru4 C9 1.903(2) . ?
Ru4 C8 1.907(2) . ?
Ru4 C10 1.937(2) . ?
P1 C11 1.839(2) . ?
P1 C17 1.840(2) . ?
P1 C23 1.862(2) . ?
P2 C33 1.841(2) . ?
P2 C39 1.852(2) . ?
P2 C45 1.875(2) . ?
Cl1 C55 1.763(3) . ?
Cl2 C55 1.762(3) . ?
O1 C1 1.156(3) . ?
O2 C2 1.147(3) . ?
O3 C3 1.151(3) . ?
O4 C4 1.147(3) . ?
O5 C5 1.140(3) . ?
O6 C6 1.122(3) . ?
O7 C7 1.144(3) . ?
O8 C8 1.137(3) . ?
O9 C9 1.143(3) . ?
O10 C10 1.133(3) . ?
C11 C16 1.393(3) . ?
C11 C12 1.403(3) . ?
C12 C13 1.389(3) . ?
C13 C14 1.376(3) . ?
C14 C15 1.390(3) . ?
C15 C16 1.394(3) . ?
C17 C18 1.399(3) . ?
C17 C22 1.401(3) . ?
C18 C19 1.388(3) . ?
C19 C20 1.381(3) . ?
C20 C21 1.392(3) . ?
C21 C22 1.383(3) . ?
C23 C24 1.540(3) . ?
C23 C28 1.546(3) . ?
C24 C25 1.540(3) . ?
C25 C26 1.528(3) . ?
C25 C32 1.539(3) . ?
C26 C27 1.536(3) . ?
C27 C28 1.544(3) . ?
C28 C29 1.545(3) . ?
C29 C30 1.525(4) . ?
C29 C31 1.525(3) . ?
C33 C34 1.392(3) . ?
C33 C38 1.401(3) . ?
C34 C35 1.396(3) . ?
C35 C36 1.375(4) . ?
C36 C37 1.389(4) . ?
C37 C38 1.380(3) . ?
C39 C40 1.393(3) . ?
C39 C44 1.398(3) . ?
C40 C41 1.392(3) . ?
C41 C42 1.382(3) . ?
C42 C43 1.378(3) . ?
C43 C44 1.391(3) . ?
C45 C46 1.541(3) . ?
C45 C50 1.551(3) . ?
C46 C47 1.537(3) . ?
C47 C54 1.523(4) . ?
C47 C48 1.528(3) . ?
C48 C49 1.540(3) . ?
C49 C50 1.545(3) . ?
C50 C51 1.545(3) . ?
C51 C52 1.520(3) . ?
C51 C53 1.541(3) . ?
